data_4108146
loop_
_publ_author_name
'Holland, Ryan L.'
'Bunker, Kevin D.'
'Chen, Christopher H.'
'DiPasquale, Antonio G.'
'Rheingold, Arnold L.'
'Baldridge, Kim K.'
'O'Connor, Joseph M.'

_publ_section_title
;
 Reactions of a Metallacyclobutene Complex with Alkenes
;
_journal_coden_ASTM JACSAT
_journal_issue 31
_journal_name_full 'Journal of the American Chemical Society'
_journal_page_first 10093
_journal_page_last 10095
_journal_paper_doi 10.1021/ja803701z
_journal_volume 130
_journal_year 2008
_chemical_formula_sum 'C26 H33 Co O8 S Si'
_chemical_formula_weight 592.60
_chemical_name_common rlh2044
_space_group.centring_type P

_space_group_crystal_system orthorhombic
_space_group_IT_number 29
_space_group_name_Hall 'P 2c -2ac'
_space_group_name_H-M_alt 'P c a 21'
_atom_sites_solution_hydrogens geom
_atom_sites_solution_primary direct
_atom_sites_solution_secondary difmap
_audit_creation_method SHELXL-97
_cell_angle_alpha 90.00
_cell_angle_beta 90.00
_cell_angle_gamma 90.00
_cell_formula_units_Z 4
_cell_length_a 15.359(3)
_cell_length_b 12.065(2)
_cell_length_c 14.452(3)
_cell_measurement_reflns_used 2
_cell_measurement_temperature 100(2)
_cell_measurement_theta_max 0.00
_cell_measurement_theta_min 0.00
_cell_volume 2678.0(9)
_computing_cell_refinement 'Bruker SMART'
_computing_data_collection 'Bruker SMART'
_computing_data_reduction 'Bruker SAINT'
_computing_molecular_graphics ORTEP-32
_computing_publication_material WinGX
_computing_structure_refinement SHELXL-97
_computing_structure_solution SIR-2004
_diffrn_ambient_temperature 100(2)
_diffrn_measured_fraction_theta_full 1.000
_diffrn_measured_fraction_theta_max 0.961
_diffrn_measurement_device_type 'CCD area detector'
_diffrn_measurement_method 'phi and omega scans'
_diffrn_radiation_monochromator graphite
_diffrn_radiation_source 'fine-focus sealed tube'
_diffrn_radiation_type MoK\a
_diffrn_radiation_wavelength 0.71073
_diffrn_reflns_av_R_equivalents 0.0690
_diffrn_reflns_av_sigmaI/netI 0.0666
_diffrn_reflns_limit_h_max 20
_diffrn_reflns_limit_h_min -20
_diffrn_reflns_limit_k_max 15
_diffrn_reflns_limit_k_min -15
_diffrn_reflns_limit_l_max 14
_diffrn_reflns_limit_l_min -18
_diffrn_reflns_number 21491
_diffrn_reflns_theta_full 25.00
_diffrn_reflns_theta_max 28.26
_diffrn_reflns_theta_min 1.69
_exptl_absorpt_coefficient_mu 0.811
_exptl_absorpt_correction_T_max 0.9379
_exptl_absorpt_correction_T_min 0.8949
_exptl_absorpt_correction_type multi-scan
_exptl_absorpt_process_details SADABS
_exptl_crystal_colour red
_exptl_crystal_density_diffrn 1.470
_exptl_crystal_description prism
_exptl_crystal_F_000 1240
_exptl_crystal_size_max 0.14
_exptl_crystal_size_mid 0.12
_exptl_crystal_size_min 0.08
_refine_diff_density_max 0.819
_refine_diff_density_min -0.295
_refine_diff_density_rms 0.081
_refine_ls_abs_structure_details 'Flack H D (1983), Acta Cryst. A39, 876-881'
_refine_ls_abs_structure_Flack 0.22(2)
_refine_ls_extinction_method none
_refine_ls_goodness_of_fit_ref 1.019
_refine_ls_hydrogen_treatment constr
_refine_ls_matrix_type full
_refine_ls_number_parameters 341
_refine_ls_number_reflns 5064
_refine_ls_number_restraints 1
_refine_ls_restrained_S_all 1.019
_refine_ls_R_factor_all 0.0577
_refine_ls_R_factor_gt 0.0458
_refine_ls_shift/su_max 0.000
_refine_ls_shift/su_mean 0.000
_refine_ls_structure_factor_coef Fsqd
_refine_ls_weighting_details 'calc w=1/[\s^2^(Fo^2^)+(0.0405P)^2^+0.7011P] where P=(Fo^2^+2Fc^2^)/3'
_refine_ls_weighting_scheme calc
_refine_ls_wR_factor_gt 0.0916
_refine_ls_wR_factor_ref 0.0982
_reflns_number_gt 4341
_reflns_number_total 5064
_reflns_threshold_expression >2sigma(I)
_cod_data_source_file ja803701z-file014.cif
_cod_data_source_block rlh2044
_cod_depositor_comments
;
The following automatic conversions were performed:

'_space_group.centring_type' value 'primitive' was replaced with the
value 'P' as specified in the replacement file
'/home/antanas/src/cod-tools/trunk/data/replacement-values/replacement_values.lst'.

Automatic conversion script
Id: cif_fix_values 5642 2017-10-24 12:04:52Z antanas 

 Updated bibliographic information.

 Antanas Vaitkus,
 2019-10-09
;
_cod_original_cell_volume 2678.1(8)
_cod_database_code 4108146

loop_
_symmetry_equiv_pos_as_xyz
'x, y, z'
'-x, -y, z+1/2'
'-x+1/2, y, z+1/2'
'x+1/2, -y, z'

loop_
_atom_site_label
_atom_site_type_symbol
_atom_site_fract_x
_atom_site_fract_y
_atom_site_fract_z
_atom_site_U_iso_or_equiv
_atom_site_adp_type
_atom_site_occupancy
_atom_site_symmetry_multiplicity
_atom_site_calc_flag
_atom_site_refinement_flags
C1 C -0.0632(4) -0.0391(3) -0.0230(3) 0.0423(13) Uani 1 1 d .
H1 H -0.0825 -0.0659 -0.0813 0.051 Uiso 1 1 calc R
C2 C 0.0203(3) -0.0582(3) 0.0170(4) 0.0508(17) Uani 1 1 d .
H2 H 0.0666 -0.0992 -0.0100 0.061 Uiso 1 1 calc R
C3 C 0.0217(3) -0.0038(3) 0.1056(3) 0.0313(10) Uani 1 1 d .
H3 H 0.0682 -0.0031 0.1489 0.038 Uiso 1 1 calc R
C4 C -0.0594(3) 0.0478(3) 0.1148(3) 0.0269(9) Uani 1 1 d .
H4 H -0.0768 0.0919 0.1660 0.032 Uiso 1 1 calc R
C5 C -0.1111(3) 0.0248(4) 0.0373(3) 0.0329(10) Uani 1 1 d .
H5 H -0.1693 0.0490 0.0280 0.039 Uiso 1 1 calc R
C6 C -0.0351(2) 0.2233(3) -0.1892(2) 0.0186(7) Uani 1 1 d .
C7 C 0.0154(2) 0.1371(3) -0.1407(3) 0.0216(8) Uani 1 1 d .
H7 H 0.0142 0.0656 -0.1758 0.026 Uiso 1 1 calc R
C8 C 0.0956(2) 0.1504(3) -0.0927(3) 0.0194(8) Uani 1 1 d .
C9 C 0.1223(2) 0.2555(3) -0.0421(3) 0.0169(7) Uani 1 1 d .
H9 H 0.1823 0.2412 -0.0180 0.020 Uiso 1 1 calc R
C10 C 0.0618(2) 0.2526(3) 0.0433(3) 0.0176(7) Uani 1 1 d .
C11 C -0.0270(2) 0.2715(3) 0.0173(2) 0.0178(7) Uani 1 1 d .
H11 H -0.0295 0.3099 -0.0440 0.021 Uiso 1 1 calc R
C12 C -0.1446(3) 0.2551(3) -0.2998(3) 0.0281(9) Uani 1 1 d .
H12A H -0.1795 0.3020 -0.2588 0.042 Uiso 1 1 calc R
H12B H -0.1832 0.2144 -0.3418 0.042 Uiso 1 1 calc R
H12C H -0.1048 0.3015 -0.3359 0.042 Uiso 1 1 calc R
C13 C 0.1678(2) 0.0691(3) -0.1071(3) 0.0220(8) Uani 1 1 d .
C14 C 0.2129(3) -0.0996(3) -0.1733(3) 0.0323(10) Uani 1 1 d .
H14A H 0.2616 -0.0617 -0.2037 0.048 Uiso 1 1 calc R
H14B H 0.1916 -0.1592 -0.2133 0.048 Uiso 1 1 calc R
H14C H 0.2327 -0.1309 -0.1143 0.048 Uiso 1 1 calc R
C15 C 0.1298(2) 0.3564(3) -0.1028(3) 0.0197(8) Uani 1 1 d .
C16 C 0.1054(3) 0.5495(3) -0.1165(3) 0.0275(9) Uani 1 1 d .
H16A H 0.0544 0.5532 -0.1582 0.033 Uiso 1 1 calc R
H16B H 0.1590 0.5507 -0.1545 0.033 Uiso 1 1 calc R
C17 C 0.1047(3) 0.6453(3) -0.0502(3) 0.0292(9) Uani 1 1 d .
H17A H 0.0541 0.6392 -0.0092 0.044 Uiso 1 1 calc R
H17B H 0.1015 0.7149 -0.0849 0.044 Uiso 1 1 calc R
H17C H 0.1581 0.6443 -0.0131 0.044 Uiso 1 1 calc R
C18 C 0.0659(3) 0.2217(4) 0.2670(3) 0.0332(10) Uani 1 1 d .
H18A H 0.1086 0.2138 0.3169 0.050 Uiso 1 1 calc R
H18B H 0.0351 0.1513 0.2584 0.050 Uiso 1 1 calc R
H18C H 0.0240 0.2798 0.2832 0.050 Uiso 1 1 calc R
C19 C 0.2180(3) 0.1627(3) 0.1526(3) 0.0290(9) Uani 1 1 d .
H19A H 0.2613 0.1848 0.1988 0.044 Uiso 1 1 calc R
H19B H 0.2441 0.1655 0.0908 0.044 Uiso 1 1 calc R
H19C H 0.1981 0.0871 0.1656 0.044 Uiso 1 1 calc R
C20 C 0.1608(3) 0.4069(3) 0.1651(3) 0.0279(9) Uani 1 1 d .
H20A H 0.1106 0.4558 0.1743 0.042 Uiso 1 1 calc R
H20B H 0.1906 0.4271 0.1076 0.042 Uiso 1 1 calc R
H20C H 0.2010 0.4148 0.2173 0.042 Uiso 1 1 calc R
C21 C -0.1208(2) 0.4568(3) 0.0619(3) 0.0196(8) Uani 1 1 d .
C22 C -0.0951(3) 0.5343(3) 0.1254(3) 0.0269(9) Uani 1 1 d .
H22 H -0.0737 0.5117 0.1842 0.032 Uiso 1 1 calc R
C23 C -0.1006(3) 0.6469(3) 0.1033(3) 0.0281(9) Uani 1 1 d .
H23 H -0.0835 0.7014 0.1470 0.034 Uiso 1 1 calc R
C24 C -0.1311(2) 0.6780(3) 0.0175(3) 0.0291(10) Uani 1 1 d .
H24 H -0.1346 0.7545 0.0024 0.035 Uiso 1 1 calc R
C25 C -0.1566(2) 0.6001(3) -0.0469(3) 0.0257(9) Uani 1 1 d .
H25 H -0.1777 0.6231 -0.1056 0.031 Uiso 1 1 calc R
C26 C -0.1514(2) 0.4880(3) -0.0258(3) 0.0236(8) Uani 1 1 d .
H26 H -0.1681 0.4335 -0.0699 0.028 Uiso 1 1 calc R
O1 O -0.02543(17) 0.3230(2) -0.18414(19) 0.0229(6) Uani 1 1 d .
O2 O -0.09475(16) 0.1771(2) -0.24495(19) 0.0242(6) Uani 1 1 d .
O3 O 0.24117(17) 0.0826(2) -0.0807(2) 0.0290(7) Uani 1 1 d .
O4 O 0.14316(17) -0.0207(2) -0.15632(19) 0.0255(6) Uani 1 1 d .
O5 O 0.16304(17) 0.3535(2) -0.17848(18) 0.0226(6) Uani 1 1 d .
O6 O 0.10212(16) 0.4490(2) -0.06077(18) 0.0205(6) Uani 1 1 d .
O7 O -0.09933(19) 0.2999(2) 0.18376(19) 0.0332(7) Uani 1 1 d .
O8 O -0.19233(17) 0.2637(2) 0.0481(2) 0.0331(7) Uani 1 1 d .
Si1 Si 0.12284(6) 0.26001(8) 0.15766(7) 0.0204(2) Uani 1 1 d .
S1 S -0.11539(6) 0.31314(8) 0.08650(7) 0.0228(2) Uani 1 1 d .
Co1 Co 0.00068(3) 0.11026(3) -0.00092(5) 0.01798(11) Uani 1 1 d .

loop_
_atom_site_aniso_label
_atom_site_aniso_U_11
_atom_site_aniso_U_22
_atom_site_aniso_U_33
_atom_site_aniso_U_23
_atom_site_aniso_U_13
_atom_site_aniso_U_12
C1 0.082(4) 0.023(2) 0.022(3) -0.0003(18) 0.000(2) -0.024(2)
C2 0.064(3) 0.0111(18) 0.077(5) 0.007(2) 0.040(3) 0.0052(19)
C3 0.036(2) 0.024(2) 0.034(3) 0.0147(19) -0.0036(18) -0.0057(17)
C4 0.040(2) 0.0210(19) 0.020(2) 0.0022(16) 0.0068(17) -0.0096(16)
C5 0.036(2) 0.031(2) 0.032(2) 0.013(2) -0.0045(19) -0.0121(18)
C6 0.0191(18) 0.0262(19) 0.0105(17) 0.0024(15) 0.0021(13) 0.0006(15)
C7 0.026(2) 0.0174(18) 0.022(2) -0.0003(16) -0.0005(15) 0.0008(14)
C8 0.0246(19) 0.0177(18) 0.0159(18) 0.0017(15) 0.0010(14) -0.0004(14)
C9 0.0202(18) 0.0149(17) 0.0157(17) -0.0009(15) 0.0009(14) 0.0008(14)
C10 0.0250(18) 0.0145(16) 0.0132(17) -0.0008(14) 0.0018(14) -0.0042(14)
C11 0.0227(17) 0.0149(16) 0.016(2) 0.0004(14) 0.0027(13) -0.0026(13)
C12 0.028(2) 0.035(2) 0.022(2) 0.0084(18) -0.0089(17) -0.0019(17)
C13 0.029(2) 0.0228(19) 0.0145(19) 0.0022(16) 0.0008(15) 0.0033(16)
C14 0.037(2) 0.022(2) 0.038(3) -0.0127(19) -0.003(2) 0.0130(17)
C15 0.0198(18) 0.0195(18) 0.020(2) 0.0003(16) -0.0079(15) -0.0027(14)
C16 0.039(2) 0.020(2) 0.023(2) 0.0037(17) -0.0018(18) -0.0013(17)
C17 0.034(2) 0.025(2) 0.028(2) -0.0039(19) -0.0009(18) 0.0000(17)
C18 0.041(3) 0.039(3) 0.019(2) 0.0011(19) -0.0023(18) -0.009(2)
C19 0.034(2) 0.029(2) 0.024(2) 0.0032(18) -0.0034(17) -0.0001(17)
C20 0.035(2) 0.023(2) 0.026(2) 0.0007(18) -0.0055(18) -0.0034(17)
C21 0.0195(17) 0.0203(18) 0.019(2) 0.0016(15) 0.0074(15) 0.0043(15)
C22 0.031(2) 0.030(2) 0.020(2) 0.0026(18) 0.0002(16) 0.0065(17)
C23 0.029(2) 0.027(2) 0.029(2) -0.0028(18) 0.0006(17) -0.0012(16)
C24 0.025(2) 0.027(2) 0.035(3) 0.0068(18) 0.0057(17) 0.0018(16)
C25 0.023(2) 0.030(2) 0.024(2) 0.0087(18) 0.0011(16) 0.0024(16)
C26 0.0235(19) 0.029(2) 0.019(2) 0.0012(16) 0.0010(14) -0.0017(16)
O1 0.0274(14) 0.0196(13) 0.0218(15) 0.0027(11) -0.0042(11) 0.0026(11)
O2 0.0261(14) 0.0268(15) 0.0198(14) 0.0012(11) -0.0063(11) -0.0012(12)
O3 0.0257(14) 0.0288(15) 0.0324(17) -0.0042(12) -0.0061(13) 0.0063(12)
O4 0.0303(15) 0.0208(14) 0.0253(16) -0.0103(12) -0.0018(12) 0.0082(11)
O5 0.0293(15) 0.0247(14) 0.0138(14) 0.0023(11) 0.0031(11) 0.0006(11)
O6 0.0293(15) 0.0180(13) 0.0141(14) 0.0005(11) -0.0003(10) -0.0006(10)
O7 0.0509(19) 0.0296(16) 0.0190(15) 0.0059(12) 0.0109(13) 0.0133(14)
O8 0.0233(14) 0.0276(15) 0.0484(19) 0.0018(14) 0.0094(13) -0.0033(11)
Si1 0.0296(5) 0.0183(5) 0.0135(5) -0.0006(4) -0.0020(4) -0.0017(4)
S1 0.0262(5) 0.0209(5) 0.0212(5) 0.0034(4) 0.0071(4) 0.0023(4)
Co1 0.0236(2) 0.0150(2) 0.0153(2) 0.0007(2) -0.0006(2) -0.0020(2)

loop_
_atom_type_symbol
_atom_type_description
_atom_type_scat_dispersion_real
_atom_type_scat_dispersion_imag
_atom_type_scat_source
C C 0.0033 0.0016 'International Tables Vol C Tables 4.2.6.8 and 6.1.1.4'
H H 0.0000 0.0000 'International Tables Vol C Tables 4.2.6.8 and 6.1.1.4'
O O 0.0106 0.0060 'International Tables Vol C Tables 4.2.6.8 and 6.1.1.4'
Si Si 0.0817 0.0704 'International Tables Vol C Tables 4.2.6.8 and 6.1.1.4'
S S 0.1246 0.1234 'International Tables Vol C Tables 4.2.6.8 and 6.1.1.4'
Co Co 0.3494 0.9721 'International Tables Vol C Tables 4.2.6.8 and 6.1.1.4'

loop_
_geom_angle_atom_site_label_1
_geom_angle_atom_site_label_2
_geom_angle_atom_site_label_3
_geom_angle
C5 C1 C2 108.4(4)
C5 C1 Co1 70.7(2)
C2 C1 Co1 69.7(2)
C5 C1 H1 125.8
C2 C1 H1 125.8
Co1 C1 H1 125.4
C1 C2 C3 107.5(4)
C1 C2 Co1 70.1(3)
C3 C2 Co1 70.5(2)
C1 C2 H2 126.2
C3 C2 H2 126.2
Co1 C2 H2 124.7
C4 C3 C2 105.9(4)
C4 C3 Co1 68.9(2)
C2 C3 Co1 69.0(3)
C4 C3 H3 127.0
C2 C3 H3 127.0
Co1 C3 H3 126.6
C3 C4 C5 109.9(4)
C3 C4 Co1 71.7(2)
C5 C4 Co1 71.1(2)
C3 C4 H4 125.1
C5 C4 H4 125.1
Co1 C4 H4 123.8
C1 C5 C4 108.3(4)
C1 C5 Co1 70.6(2)
C4 C5 Co1 69.2(2)
C1 C5 H5 125.8
C4 C5 H5 125.8
Co1 C5 H5 125.9
O1 C6 O2 122.1(3)
O1 C6 C7 127.4(3)
O2 C6 C7 110.5(3)
C8 C7 C6 127.3(3)
C8 C7 Co1 68.5(2)
C6 C7 Co1 121.3(3)
C8 C7 H7 111.1
C6 C7 H7 111.1
Co1 C7 H7 111.1
C7 C8 C13 120.0(3)
C7 C8 C9 124.2(3)
C13 C8 C9 114.5(3)
C7 C8 Co1 70.7(2)
C13 C8 Co1 117.8(3)
C9 C8 Co1 94.5(2)
C15 C9 C8 114.5(3)
C15 C9 C10 122.0(3)
C8 C9 C10 101.7(3)
C15 C9 H9 105.8
C8 C9 H9 105.8
C10 C9 H9 105.8
C11 C10 C9 111.1(3)
C11 C10 Si1 133.6(3)
C9 C10 Si1 113.3(2)
C11 C10 Co1 67.48(19)
C9 C10 Co1 92.6(2)
Si1 C10 Co1 122.26(18)
C10 C11 S1 129.1(3)
C10 C11 Co1 71.3(2)
S1 C11 Co1 120.98(18)
C10 C11 H11 110.0
S1 C11 H11 110.0
Co1 C11 H11 110.0
O2 C12 H12A 109.5
O2 C12 H12B 109.5
H12A C12 H12B 109.5
O2 C12 H12C 109.5
H12A C12 H12C 109.5
H12B C12 H12C 109.5
O3 C13 O4 122.6(3)
O3 C13 C8 124.2(4)
O4 C13 C8 113.1(3)
O4 C14 H14A 109.5
O4 C14 H14B 109.5
H14A C14 H14B 109.5
O4 C14 H14C 109.5
H14A C14 H14C 109.5
H14B C14 H14C 109.5
O5 C15 O6 124.7(3)
O5 C15 C9 122.5(3)
O6 C15 C9 112.6(3)
O6 C16 C17 106.7(3)
O6 C16 H16A 110.4
C17 C16 H16A 110.4
O6 C16 H16B 110.4
C17 C16 H16B 110.4
H16A C16 H16B 108.6
C16 C17 H17A 109.5
C16 C17 H17B 109.5
H17A C17 H17B 109.5
C16 C17 H17C 109.5
H17A C17 H17C 109.5
H17B C17 H17C 109.5
Si1 C18 H18A 109.5
Si1 C18 H18B 109.5
H18A C18 H18B 109.5
Si1 C18 H18C 109.5
H18A C18 H18C 109.5
H18B C18 H18C 109.5
Si1 C19 H19A 109.5
Si1 C19 H19B 109.5
H19A C19 H19B 109.5
Si1 C19 H19C 109.5
H19A C19 H19C 109.5
H19B C19 H19C 109.5
Si1 C20 H20A 109.5
Si1 C20 H20B 109.5
H20A C20 H20B 109.5
Si1 C20 H20C 109.5
H20A C20 H20C 109.5
H20B C20 H20C 109.5
C22 C21 C26 121.3(4)
C22 C21 S1 121.4(3)
C26 C21 S1 117.3(3)
C21 C22 C23 119.5(4)
C21 C22 H22 120.2
C23 C22 H22 120.2
C24 C23 C22 119.4(4)
C24 C23 H23 120.3
C22 C23 H23 120.3
C23 C24 C25 121.2(4)
C23 C24 H24 119.4
C25 C24 H24 119.4
C24 C25 C26 119.9(4)
C24 C25 H25 120.0
C26 C25 H25 120.0
C25 C26 C21 118.6(4)
C25 C26 H26 120.7
C21 C26 H26 120.7
C6 O2 C12 114.8(3)
C13 O4 C14 114.0(3)
C15 O6 C16 115.6(3)
C18 Si1 C20 109.4(2)
C18 Si1 C19 104.1(2)
C20 Si1 C19 110.66(18)
C18 Si1 C10 119.55(17)
C20 Si1 C10 104.39(18)
C19 Si1 C10 108.72(18)
O8 S1 O7 118.28(19)
O8 S1 C11 107.25(17)
O7 S1 C11 113.09(17)
O8 S1 C21 106.86(18)
O7 S1 C21 108.26(18)
C11 S1 C21 101.66(16)
C11 Co1 C8 90.38(14)
C11 Co1 C4 98.83(15)
C8 Co1 C4 160.49(16)
C11 Co1 C7 89.97(15)
C8 Co1 C7 40.76(14)
C4 Co1 C7 155.00(15)
C11 Co1 C10 41.25(14)
C8 Co1 C10 71.12(15)
C4 Co1 C10 104.95(15)
C7 Co1 C10 97.12(15)
C11 Co1 C2 164.8(2)
C8 Co1 C2 102.20(17)
C4 Co1 C2 66.64(19)
C7 Co1 C2 105.1(2)
C10 Co1 C2 135.5(2)
C11 Co1 C1 139.50(19)
C8 Co1 C1 116.51(17)
C4 Co1 C1 66.06(16)
C7 Co1 C1 92.15(16)
C10 Co1 C1 170.73(17)
C2 Co1 C1 40.2(2)
C11 Co1 C5 105.72(16)
C8 Co1 C5 152.36(17)
C4 Co1 C5 39.63(16)
C7 Co1 C5 115.44(17)
C10 Co1 C5 135.09(17)
C2 Co1 C5 66.41(18)
C1 Co1 C5 38.69(18)
C11 Co1 C3 125.05(17)
C8 Co1 C3 121.81(16)
C4 Co1 C3 39.48(16)
C7 Co1 C3 144.03(17)
C10 Co1 C3 104.48(16)
C2 Co1 C3 40.5(2)
C1 Co1 C3 67.34(18)
C5 Co1 C3 66.74(17)

loop_
_geom_bond_atom_site_label_1
_geom_bond_atom_site_label_2
_geom_bond_distance
C1 C5 1.376(6)
C1 C2 1.425(7)
C1 Co1 2.077(4)
C1 H1 0.9500
C2 C3 1.439(7)
C2 Co1 2.070(4)
C2 H2 0.9500
C3 C4 1.400(6)
C3 Co1 2.090(4)
C3 H3 0.9500
C4 C5 1.401(6)
C4 Co1 2.054(4)
C4 H4 0.9500
C5 Co1 2.078(4)
C5 H5 0.9500
C6 O1 1.214(4)
C6 O2 1.342(4)
C6 C7 1.474(5)
C7 C8 1.424(5)
C7 Co1 2.059(4)
C7 H7 1.0000
C8 C13 1.495(5)
C8 C9 1.520(5)
C8 Co1 2.030(4)
C9 C15 1.506(5)
C9 C10 1.546(5)
C9 H9 1.0000
C10 C11 1.433(5)
C10 Si1 1.902(4)
C10 Co1 2.059(4)
C11 S1 1.760(4)
C11 Co1 2.008(3)
C11 H11 1.0000
C12 O2 1.449(4)
C12 H12A 0.9800
C12 H12B 0.9800
C12 H12C 0.9800
C13 O3 1.201(4)
C13 O4 1.351(4)
C14 O4 1.454(4)
C14 H14A 0.9800
C14 H14B 0.9800
C14 H14C 0.9800
C15 O5 1.207(4)
C15 O6 1.341(4)
C16 O6 1.456(5)
C16 C17 1.501(6)
C16 H16A 0.9900
C16 H16B 0.9900
C17 H17A 0.9800
C17 H17B 0.9800
C17 H17C 0.9800
C18 Si1 1.865(4)
C18 H18A 0.9800
C18 H18B 0.9800
C18 H18C 0.9800
C19 Si1 1.875(4)
C19 H19A 0.9800
C19 H19B 0.9800
C19 H19C 0.9800
C20 Si1 1.869(4)
C20 H20A 0.9800
C20 H20B 0.9800
C20 H20C 0.9800
C21 C22 1.368(6)
C21 C26 1.404(5)
C21 S1 1.771(4)
C22 C23 1.399(5)
C22 H22 0.9500
C23 C24 1.377(6)
C23 H23 0.9500
C24 C25 1.380(6)
C24 H24 0.9500
C25 C26 1.389(5)
C25 H25 0.9500
C26 H26 0.9500
O7 S1 1.436(3)
O8 S1 1.435(3)

loop_
_cod_changelog_entry_id
_cod_changelog_entry_author
_cod_changelog_entry_date
_cod_changelog_entry_text
1 'Vaitkus, Antanas' 2022-09-21T16:00:00+03:00
;
 Removed the '_space_group.IT_number' data item since it had an incorrect value.
;
